data_8105063
loop_
_publ_author_name
'Ma, Wen'
'Li, Pu-Bo'
'Liang, Sen'

_publ_section_title
;
 Crystal structure of di(naphthalen-2-yl)sulfane, C20H14S
;
_journal_issue 1
_journal_name_full 'Zeitschrift f\"ur Kristallographie - New Crystal Structures'
_journal_page_first 219
_journal_page_last 220
_journal_paper_doi 10.1515/ncrs-2019-0583
_journal_volume 235
_journal_year 2019
_chemical_formula_sum 'C20 H14 S'
_chemical_formula_weight 286.37
_chemical_name_common (C10H7)2S
_space_group_crystal_system monoclinic
_space_group_IT_number 15
_space_group_name_Hall '-C 2yc'
_space_group_name_H-M_alt 'C 1 2/c 1'
_atom_sites_solution_hydrogens geom
_atom_sites_solution_primary direct
_atom_sites_solution_secondary difmap
_audit_creation_method SHELXL-2014/7
_cell_angle_alpha 90
_cell_angle_beta 94.664(4)
_cell_angle_gamma 90
_cell_formula_units_Z 4
_cell_length_a 31.155(3)
_cell_length_b 5.8419(6)
_cell_length_c 7.7505(8)
_cell_measurement_reflns_used 1367
_cell_measurement_temperature 193(2)
_cell_measurement_theta_max 26
_cell_measurement_theta_min 1.5
_cell_volume 1406.0(2)
_computing_cell_refinement 'Bruker SAINT'
_computing_data_collection 'Bruker APEX3'
_computing_data_reduction 'Bruker SAINT'
_computing_molecular_graphics 'Bruker SHELXL or DIAMOND'
_computing_publication_material 'Bruker SHELXL'
_computing_structure_refinement 'SHELXL-2014/7 (Sheldrick, 2014)'
_computing_structure_solution 'SHELXL-2014/7 (Sheldrick, 2014)'
_diffrn_ambient_temperature 193(2)
_diffrn_measured_fraction_theta_full 0.987
_diffrn_measured_fraction_theta_max 0.988
_diffrn_measurement_device_type 'Bruker APEX-III CMOS'
_diffrn_measurement_method '\f and \w scans'
_diffrn_radiation_type MoK\a
_diffrn_radiation_wavelength 0.71073
_diffrn_reflns_av_R_equivalents 0.0423
_diffrn_reflns_av_unetI/netI 0.0360
_diffrn_reflns_Laue_measured_fraction_full 0.987
_diffrn_reflns_Laue_measured_fraction_max 0.988
_diffrn_reflns_limit_h_max 38
_diffrn_reflns_limit_h_min -38
_diffrn_reflns_limit_k_max 7
_diffrn_reflns_limit_k_min -7
_diffrn_reflns_limit_l_max 9
_diffrn_reflns_limit_l_min -9
_diffrn_reflns_number 6019
_diffrn_reflns_point_group_measured_fraction_full 0.987
_diffrn_reflns_point_group_measured_fraction_max 0.988
_diffrn_reflns_theta_full 25.242
_diffrn_reflns_theta_max 25.997
_diffrn_reflns_theta_min 2.624
_diffrn_source 'fine-focus sealed tube'
_exptl_absorpt_coefficient_mu 0.219
_exptl_absorpt_correction_type multi-scan
_exptl_absorpt_process_details
;
CrysAlisPro 1.171.39.33c (Rigaku Oxford Diffraction, 2017)
Empirical absorption correction using spherical harmonics,
 implemented in SCALE3 ABSPACK scaling algorithm.
;
_exptl_crystal_colour Colorless
_exptl_crystal_density_diffrn 1.353
_exptl_crystal_density_method 'not measured'
_exptl_crystal_description prismatic
_exptl_crystal_F_000 600
_exptl_crystal_size_max 0.170
_exptl_crystal_size_mid 0.150
_exptl_crystal_size_min 0.130
_exptl_transmission_factor_max 0.972
_exptl_transmission_factor_min 0.963
_refine_diff_density_max 0.289
_refine_diff_density_min -0.243
_refine_diff_density_rms 0.055
_refine_ls_extinction_coef .
_refine_ls_extinction_method none
_refine_ls_goodness_of_fit_ref 1.158
_refine_ls_hydrogen_treatment constr
_refine_ls_matrix_type full
_refine_ls_number_parameters 96
_refine_ls_number_reflns 1367
_refine_ls_number_restraints 0
_refine_ls_restrained_S_all 1.158
_refine_ls_R_factor_all 0.0553
_refine_ls_R_factor_gt 0.0480
_refine_ls_shift/su_max 0.000
_refine_ls_shift/su_mean 0.000
_refine_ls_structure_factor_coef Fsqd
_refine_ls_weighting_details 'w=1/[\s^2^(Fo^2^)+(0.0642P)^2^+1.3476P] where P=(Fo^2^+2Fc^2^)/3'
_refine_ls_weighting_scheme calc
_refine_ls_wR_factor_gt 0.1279
_refine_ls_wR_factor_ref 0.1352
_reflns_Friedel_coverage 0.000
_reflns_Friedel_fraction_full .
_reflns_Friedel_fraction_max .
_reflns_number_gt 1206
_reflns_number_total 1367
_reflns_threshold_expression 'I > 2\s(I)'
_cod_data_source_file suppl_ncrs-2019-0583_suppl.cif
_cod_data_source_block p
_cod_depositor_comments
;
The following automatic conversions were performed:

data item '_exptl_crystal_density_meas' value 'not measured' was
changed to '?' -- the value is perceived as not measured.

Automatic conversion script
Id: cif_fix_values 8738 2021-04-28 16:35:53Z antanas 
;
_cod_original_cell_volume 1405.9(3)
_cod_original_sg_symbol_H-M 'C 2/c'
_cod_database_code 8105063
_shelx_shelxl_version_number 2014/7
_shelx_space_group_comment
;
The symmetry employed for this shelxl refinement is uniquely defined
by the following loop, which should always be used as a source of
symmetry information in preference to the above space-group names.
They are only intended as comments.
;
_shelx_estimated_absorpt_t_min 0.964
_shelx_estimated_absorpt_t_max 0.972

loop_
_space_group_symop_operation_xyz
'x, y, z'
'-x, y, -z+1/2'
'x+1/2, y+1/2, z'
'-x+1/2, y+1/2, -z+1/2'
'-x, -y, -z'
'x, -y, z-1/2'
'-x+1/2, -y+1/2, -z'
'x+1/2, -y+1/2, z-1/2'

loop_
_atom_site_label
_atom_site_type_symbol
_atom_site_fract_x
_atom_site_fract_y
_atom_site_fract_z
_atom_site_U_iso_or_equiv
_atom_site_adp_type
_atom_site_occupancy
_atom_site_site_symmetry_order
_atom_site_calc_flag
_atom_site_refinement_flags_posn
_atom_site_refinement_flags_adp
_atom_site_refinement_flags_occupancy
_atom_site_disorder_assembly
_atom_site_disorder_group
S1 S 0.5000 0.42499(12) 0.2500 0.0338(3) Uani 1 2 d S T P . .
C1 C 0.54255(7) 0.8206(4) 0.3758(3) 0.0321(5) Uani 1 1 d . . . . .
H1 H 0.5154 0.8787 0.4025 0.038 Uiso 1 1 calc R U . . .
C2 C 0.57906(7) 0.9432(4) 0.4200(3) 0.0328(5) Uani 1 1 d . . . . .
H2 H 0.5770 1.0868 0.4762 0.039 Uiso 1 1 calc R U . . .
C3 C 0.62021(7) 0.8589(4) 0.3831(3) 0.0314(5) Uani 1 1 d . . . . .
C4 C 0.65863(8) 0.9797(4) 0.4328(3) 0.0399(6) Uani 1 1 d . . . . .
H4 H 0.6573 1.1227 0.4904 0.048 Uiso 1 1 calc R U . . .
C5 C 0.69765(8) 0.8908(5) 0.3980(3) 0.0453(6) Uani 1 1 d . . . . .
H5 H 0.7233 0.9725 0.4321 0.054 Uiso 1 1 calc R U . . .
C6 C 0.70009(7) 0.6797(5) 0.3123(3) 0.0445(6) Uani 1 1 d . . . . .
H6 H 0.7274 0.6201 0.2891 0.053 Uiso 1 1 calc R U . . .
C7 C 0.66368(7) 0.5595(4) 0.2623(3) 0.0380(5) Uani 1 1 d . . . . .
H7 H 0.6658 0.4178 0.2034 0.046 Uiso 1 1 calc R U . . .
C8 C 0.62265(7) 0.6451(4) 0.2979(3) 0.0309(5) Uani 1 1 d . . . . .
C9 C 0.58420(7) 0.5240(4) 0.2503(3) 0.0313(5) Uani 1 1 d . . . . .
H9 H 0.5856 0.3831 0.1898 0.038 Uiso 1 1 calc R U . . .
C10 C 0.54492(7) 0.6061(4) 0.2900(3) 0.0298(5) Uani 1 1 d . . . . .

loop_
_atom_site_aniso_label
_atom_site_aniso_U_11
_atom_site_aniso_U_22
_atom_site_aniso_U_33
_atom_site_aniso_U_23
_atom_site_aniso_U_13
_atom_site_aniso_U_12
S1 0.0336(4) 0.0253(4) 0.0426(5) 0.000 0.0043(3) 0.000
C1 0.0357(11) 0.0303(11) 0.0306(10) -0.0010(9) 0.0054(9) 0.0049(9)
C2 0.0423(12) 0.0272(11) 0.0290(11) -0.0021(9) 0.0032(9) 0.0014(9)
C3 0.0388(11) 0.0307(11) 0.0244(10) 0.0040(8) 0.0001(8) -0.0014(9)
C4 0.0443(13) 0.0409(13) 0.0339(12) 0.0025(10) -0.0015(9) -0.0087(11)
C5 0.0372(12) 0.0598(16) 0.0379(13) 0.0074(12) -0.0030(10) -0.0101(11)
C6 0.0322(12) 0.0613(16) 0.0401(12) 0.0068(12) 0.0038(9) 0.0051(11)
C7 0.0365(12) 0.0408(13) 0.0368(12) 0.0043(10) 0.0045(9) 0.0071(10)
C8 0.0345(11) 0.0321(11) 0.0262(10) 0.0033(8) 0.0021(8) 0.0037(9)
C9 0.0367(11) 0.0260(10) 0.0314(11) -0.0030(9) 0.0036(9) 0.0024(9)
C10 0.0335(10) 0.0265(10) 0.0296(10) 0.0020(8) 0.0032(8) 0.0000(8)

loop_
_atom_type_symbol
_atom_type_description
_atom_type_scat_dispersion_real
_atom_type_scat_dispersion_imag
_atom_type_scat_source
C C 0.0033 0.0016 'International Tables Vol C Tables 4.2.6.8 and 6.1.1.4'
H H 0.0000 0.0000 'International Tables Vol C Tables 4.2.6.8 and 6.1.1.4'
S S 0.1246 0.1234 'International Tables Vol C Tables 4.2.6.8 and 6.1.1.4'

loop_
_geom_angle_atom_site_label_1
_geom_angle_atom_site_label_2
_geom_angle_atom_site_label_3
_geom_angle
_geom_angle_site_symmetry_1
_geom_angle_site_symmetry_3
C10 S1 C10 106.18(14) . 2_655
C2 C1 C10 120.37(19) . .
C2 C1 H1 119.8 . .
C10 C1 H1 119.8 . .
C1 C2 C3 121.0(2) . .
C1 C2 H2 119.5 . .
C3 C2 H2 119.5 . .
C4 C3 C8 119.3(2) . .
C4 C3 C2 121.9(2) . .
C8 C3 C2 118.76(19) . .
C5 C4 C3 120.2(2) . .
C5 C4 H4 119.9 . .
C3 C4 H4 119.9 . .
C4 C5 C6 120.6(2) . .
C4 C5 H5 119.7 . .
C6 C5 H5 119.7 . .
C7 C6 C5 120.7(2) . .
C7 C6 H6 119.7 . .
C5 C6 H6 119.7 . .
C6 C7 C8 120.3(2) . .
C6 C7 H7 119.8 . .
C8 C7 H7 119.8 . .
C9 C8 C3 119.07(19) . .
C9 C8 C7 122.0(2) . .
C3 C8 C7 118.9(2) . .
C10 C9 C8 121.23(19) . .
C10 C9 H9 119.4 . .
C8 C9 H9 119.4 . .
C9 C10 C1 119.57(19) . .
C9 C10 S1 117.43(16) . .
C1 C10 S1 122.71(16) . .

loop_
_geom_bond_atom_site_label_1
_geom_bond_atom_site_label_2
_geom_bond_distance
_geom_bond_site_symmetry_2
S1 C10 1.762(2) .
S1 C10 1.762(2) 2_655
C1 C2 1.364(3) .
C1 C10 1.423(3) .
C1 H1 0.9500 .
C2 C3 1.424(3) .
C2 H2 0.9500 .
C3 C4 1.415(3) .
C3 C8 1.418(3) .
C4 C5 1.369(4) .
C4 H4 0.9500 .
C5 C6 1.406(4) .
C5 H5 0.9500 .
C6 C7 1.363(3) .
C6 H6 0.9500 .
C7 C8 1.420(3) .
C7 H7 0.9500 .
C8 C9 1.414(3) .
C9 C10 1.373(3) .
C9 H9 0.9500 .
